data_1573745
loop_
_publ_author_name
'Liu, Chao'
'Meng, Ru-Xin'
'Zhao, Lan-Cheng'
'Luo, Lipan'
'Tian, Yi-Qi'
'Shao, Yongliang'
'Tang, Qing'
'Wang, Likai'
'Yan, Jun'

_publ_section_title
;
 Atomic-Level Engineering of Single Ag1+ Sites Distribution on
 Titanium-Oxo Cluster Surface to Boost CO2 Electroreduction
;
_journal_name_full 'Chemical Science'
_journal_paper_doi 10.1039/D4SC07186G
_journal_year 2025
_chemical_formula_moiety 'C80 H88 Ag2 O11 S8 Ti2, 1[CH3CN]'
_chemical_formula_sum 'C82 H90.68 Ag2 N O11 S8 Ti2'
_chemical_formula_weight 1834.25
_space_group_crystal_system monoclinic
_space_group_IT_number 12
_space_group_name_Hall '-I 2y'
_space_group_name_H-M_alt 'I 1 2/m 1'
_atom_sites_solution_hydrogens mixed
_atom_sites_solution_primary dual
_audit_creation_date 2024-03-28
_audit_creation_method
;
Olex2 1.5
(compiled 2024.02.16 svn.r378c4104 for OlexSys, GUI svn.r6928)
;
_audit_update_record
;
2024-04-19 deposited with the CCDC.	2025-01-09 downloaded from the CCDC.
;
_cell_angle_alpha 90
_cell_angle_beta 92.8776(15)
_cell_angle_gamma 90
_cell_formula_units_Z 4
_cell_length_a 16.0181(3)
_cell_length_b 18.7809(3)
_cell_length_c 30.2892(5)
_cell_measurement_reflns_used 9800
_cell_measurement_temperature 150
_cell_measurement_theta_max 69.2800
_cell_measurement_theta_min 3.1760
_cell_volume 9100.5(3)
_computing_cell_refinement 'CrysAlisPro 1.171.40.68a (Rigaku OD, 2019)'
_computing_data_collection 'CrysAlisPro 1.171.40.68a (Rigaku OD, 2019)'
_computing_data_reduction 'CrysAlisPro 1.171.40.68a (Rigaku OD, 2019)'
_computing_molecular_graphics 'Olex2 1.5 (Dolomanov et al., 2009)'
_computing_publication_material 'Olex2 1.5 (Dolomanov et al., 2009)'
_computing_structure_refinement 'SHELXL 2018/3 (Sheldrick, 2015)'
_computing_structure_solution 'SHELXT  (Sheldrick, 2015)'
_diffrn_ambient_temperature 150
_diffrn_detector 'Bruker APEX2 area detector'
_diffrn_detector_area_resol_mean 7.9
_diffrn_detector_type 'CCD area detector'
_diffrn_measured_fraction_theta_full 0.965
_diffrn_measured_fraction_theta_max 0.927
_diffrn_measurement_details
;
List of Runs (angles in degrees, time in seconds):

  # Type    Start    End  Width  t~exp~   \w     \q     \k     \f   Frames
#--------------------------------------------------------------------------
  1  \w    -31.00  29.00   0.50    0.59    --    0.00  98.00 165.00  120
  2  \w    114.00 154.00   0.50    2.37    --   92.24  98.00 165.00   80
  3  \w    142.00 168.00   0.50    2.37    --   92.24  19.00 -30.00   52
  4  \w     80.00 120.00   0.50    2.37    --   92.24  19.00 -30.00   80
  5  \w     40.00  72.00   0.50    2.37    --   92.24 -77.00 120.00   64
  6  \w     52.00 100.00   0.50    2.37    --   92.24 -98.00  57.00   96
  7  \w     39.00  65.00   0.50    2.37    --   92.24 -57.00 120.00   52
  8  \w     21.00 105.00   0.50    2.37    --   92.24 -77.00  60.00  168
  9  \w     23.00  49.00   0.50    2.37    --   92.24 -57.00 -60.00   52
 10  \w     26.00  51.00   0.50    2.37    --   92.24 -57.00 -90.00   50
 11  \w     -6.00  72.00   0.50    0.59    --    0.00  37.00 -90.00  156
 12  \w     26.00  51.00   0.50    0.59    --    0.00  37.00-150.00   50
 13  \w    -39.00 -14.00   0.50    2.37    --  -86.25  37.00 -90.00   50
 14  \w    -39.00 -14.00   0.50    2.37    --  -86.25  37.00-150.00   50
 15  \w    -65.00 -15.00   0.50    2.37    --  -86.25  57.00 -90.00  100
 16  \w    -42.00 -14.00   0.50    2.37    --  -86.25  37.00   0.00   56
 17  \w    -42.00 -17.00   0.50    2.37    --  -86.25  37.00  30.00   50
 18  \w    -42.00 -14.00   0.50    2.37    --  -86.25  37.00  90.00   56
 19  \w    -81.00 -40.00   0.50    2.37    --  -86.25  98.00 165.00   82
 20  \w    -64.00  -9.00   0.50    0.59    --    0.00 -57.00  60.00  110
 21  \w     21.00  55.00   0.50    2.37    --   92.24 -57.00  90.00   68
 22  \w   -141.00 -82.00   0.50    2.37    --  -86.25 -98.00  57.00  118
 23  \w   -151.00 -75.00   0.50    2.37    --  -86.25 -37.00  90.00  152
;
_diffrn_measurement_device 'three-circle diffractometer'
_diffrn_measurement_device_type 'Bruker SMART APEX2 area detector'
_diffrn_measurement_method '\w and \f scans'
_diffrn_orient_matrix_type 'CrysAlisPro convention (1999,Acta A55,543-557)'
_diffrn_orient_matrix_UB_11 0.0677478000
_diffrn_orient_matrix_UB_12 0.0286613000
_diffrn_orient_matrix_UB_13 -0.0296514000
_diffrn_orient_matrix_UB_21 0.0012726000
_diffrn_orient_matrix_UB_22 -0.0719295000
_diffrn_orient_matrix_UB_23 -0.0244061000
_diffrn_orient_matrix_UB_31 -0.0684132000
_diffrn_orient_matrix_UB_32 0.0270990000
_diffrn_orient_matrix_UB_33 -0.0334480000
_diffrn_radiation_monochromator 'mirror optics'
_diffrn_radiation_probe x-ray
_diffrn_radiation_type 'Cu K\a'
_diffrn_radiation_wavelength 1.54184
_diffrn_reflns_av_R_equivalents 0.0412
_diffrn_reflns_av_unetI/netI 0.0535
_diffrn_reflns_Laue_measured_fraction_full 0.965
_diffrn_reflns_Laue_measured_fraction_max 0.927
_diffrn_reflns_limit_h_max 15
_diffrn_reflns_limit_h_min -18
_diffrn_reflns_limit_k_max 22
_diffrn_reflns_limit_k_min -22
_diffrn_reflns_limit_l_max 35
_diffrn_reflns_limit_l_min -37
_diffrn_reflns_number 27913
_diffrn_reflns_point_group_measured_fraction_full 0.965
_diffrn_reflns_point_group_measured_fraction_max 0.927
_diffrn_reflns_theta_full 67.684
_diffrn_reflns_theta_max 70.878
_diffrn_reflns_theta_min 2.769
_diffrn_source 'microfocus sealed X-ray tube'
_diffrn_source_type 'Incoatec I\ms'
_exptl_absorpt_coefficient_mu 6.985
_exptl_absorpt_correction_T_max 1.00000
_exptl_absorpt_correction_T_min 0.58573
_exptl_absorpt_correction_type multi-scan
_exptl_absorpt_process_details
;
CrysAlisPro 1.171.40.68a (Rigaku Oxford Diffraction, 2019)
Empirical absorption correction using spherical harmonics,
 implemented in SCALE3 ABSPACK scaling algorithm.
;
_exptl_crystal_colour 'clear yellowish yellow'
_exptl_crystal_colour_lustre clear
_exptl_crystal_colour_modifier yellowish
_exptl_crystal_colour_primary yellow
_exptl_crystal_density_diffrn 1.339
_exptl_crystal_description block
_exptl_crystal_F_000 3775
_exptl_crystal_size_max 0.5
_exptl_crystal_size_mid 0.4
_exptl_crystal_size_min 0.3
_refine_diff_density_max 0.972
_refine_diff_density_min -0.705
_refine_diff_density_rms 0.116
_refine_ls_extinction_method none
_refine_ls_goodness_of_fit_ref 1.075
_refine_ls_hydrogen_treatment constr
_refine_ls_matrix_type full
_refine_ls_number_parameters 627
_refine_ls_number_reflns 8405
_refine_ls_number_restraints 328
_refine_ls_restrained_S_all 1.074
_refine_ls_R_factor_all 0.1023
_refine_ls_R_factor_gt 0.0905
_refine_ls_shift/su_max 0.008
_refine_ls_shift/su_mean 0.000
_refine_ls_structure_factor_coef Fsqd
_refine_ls_weighting_details 'w=1/[\s^2^(Fo^2^)+(0.0962P)^2^+103.7029P] where P=(Fo^2^+2Fc^2^)/3'
_refine_ls_weighting_scheme calc
_refine_ls_wR_factor_gt 0.2424
_refine_ls_wR_factor_ref 0.2488
_reflns_Friedel_coverage 0.000
_reflns_number_gt 7190
_reflns_number_total 8405
_reflns_threshold_expression 'I > 2\s(I)'
_cod_data_source_file d4sc07186g2.cif
_cod_data_source_block Ti2Ag2
_cod_original_cell_volume 9100.6(3)
_cod_database_code 1573745
_shelx_shelxl_version_number 2018/3
_chemical_oxdiff_formula CHONTiSAg
_shelx_space_group_comment
;
The symmetry employed for this shelxl refinement is uniquely defined
by the following loop, which should always be used as a source of
symmetry information in preference to the above space-group names.
They are only intended as comments.
;
_shelx_estimated_absorpt_t_max 0.228
_shelx_estimated_absorpt_t_min 0.128
_olex2_refinement_description
;
1. Fixed Uiso
 At 1.2 times of:
  All C(H) groups
 At 1.5 times of:
  All C(H,H,H) groups, All C(H,H,H,H,H,H) groups
2. Restrained distances
 C13-C16
 2.4 with sigma of 0.01
 C21-C23
 2.4 with sigma of 0.01
 C15-C18
 2.4 with sigma of 0.01
 C27-C14
 2.4 with sigma of 0.01
 C30-C27
 1.45 with sigma of 0.01
 C17-C25
 2.4 with sigma of 0.01
 C17-C22
 2.4 with sigma of 0.01
 C24-C28 \\sim C24-C29
 with sigma of 0.02
 C18-C15 \\sim C16-C13
 with sigma of 0.02
 C24-C18 \\sim C24-C16
 with sigma of 0.04
 C24-C15 \\sim C24-C13
 with sigma of 0.04
 C26-C25 \\sim C26-C11
 with sigma of 0.02
 C26-C17 \\sim C26-C21
 with sigma of 0.02
 C26-C22 \\sim C26-C23
 with sigma of 0.02
 O8-Ti2 \\sim O7-Ti2
 with sigma of 0.02
 O8-C8 \\sim O7-C8
 with sigma of 0.04
 O8-C32 \\sim O7-C32
 with sigma of 0.04
 O8-Ag \\sim O7-Ag
 with sigma of 0.04
3. Uiso/Uaniso restraints and constraints
C24 \\sim C15 \\sim C18 \\sim C28 \\sim C13 \\sim C16 \\sim C29: within 2A with
sigma of 0.01 and sigma for terminal atoms of 0.02 within 2A
C34 \\sim C33 \\sim C35 \\sim C36 \\sim C32 \\sim C8 \\sim O7 \\sim O8: within
2A with sigma of 0.01 and sigma for terminal atoms of 0.02 within 2A
C19 \\sim C20 \\sim C30 \\sim C12 \\sim C14 \\sim C27: within 2A with sigma of
0.01 and sigma for terminal atoms of 0.02 within 2A
C1 \\sim C3 \\sim C5 \\sim C10 \\sim C4 \\sim C6 \\sim C9 \\sim C31 \\sim C7
\\sim C2: within 2A with sigma of 0.01 and sigma for terminal atoms of 0.02
within 2A
C26 \\sim C17 \\sim C22 \\sim C25 \\sim C11 \\sim C21 \\sim C23: within 2A with
sigma of 0.01 and sigma for terminal atoms of 0.02 within 2A
4. Others
 Sof(C13)=Sof(H13A)=Sof(H13B)=Sof(H13C)=Sof(C16)=Sof(H16A)=Sof(H16B)=Sof(H16C)=
 Sof(C29)=Sof(H29A)=Sof(H29B)=Sof(H29C)=1-FVAR(1)
 Sof(C15)=Sof(H15A)=Sof(H15B)=Sof(H15C)=Sof(C18)=Sof(H18A)=Sof(H18B)=Sof(H18C)=
 Sof(C28)=Sof(H28A)=Sof(H28B)=Sof(H28C)=FVAR(1)
 Sof(C11)=Sof(H11A)=Sof(H11B)=Sof(H11C)=Sof(C21)=Sof(H21A)=Sof(H21B)=Sof(H21C)=
 Sof(C23)=Sof(H23A)=Sof(H23B)=Sof(H23C)=1-FVAR(2)
 Sof(C17)=Sof(H17A)=Sof(H17B)=Sof(H17C)=Sof(C22)=Sof(H22A)=Sof(H22B)=Sof(H22C)=
 Sof(C25)=Sof(H25A)=Sof(H25B)=Sof(H25C)=FVAR(2)
 Sof(C1)=Sof(H1A)=Sof(H1B)=Sof(H1C)=Sof(H10)=Sof(C31)=Sof(H31)=1-FVAR(3)
 Sof(H3BD)=Sof(H3BF)=Sof(H3BE)=Sof(C7)=Sof(C2)=0.5*(1-FVAR(4))
 Sof(H3AC)=Sof(H3AA)=Sof(H3AB)=Sof(H5A)=Sof(H5B)=Sof(H5C)=Sof(C4)=Sof(C6)=0.5*
 FVAR(4)
 Sof(C5)=Sof(C9)=Sof(H9)=FVAR(3)
 Sof(O7)=1-FVAR(4)
 Sof(O8)=FVAR(4)
 Fixed Sof: O2(0.25) O1(0.25) H30(0.5) C12(0.5) H12A(0.5) H12B(0.5) H12C(0.5)
 C14(0.5) H14A(0.5) H14B(0.5) H14C(0.5) C27(0.5) H27A(0.5) H27B(0.5) H27C(0.5)
 Ag(0.5) Ti2(0.5) O3(0.25) O4(0.25)
5.a Riding coordinates:
 C15(H15A,H15B,H15C), C17(H17A,H17B,H17C), C18(H18A,H18B,H18C), C22(H22A,H22B,
 H22C), C25(H25A,H25B,H25C), C28(H28A,H28B,H28C), C11(H11A,H11B,H11C), C13(H13A,
 H13B,H13C), C16(H16A,H16B,H16C), C21(H21A,H21B,H21C), C23(H23A,H23B,H23C),
 C29(H29A,H29B,H29C), C01A(H01A,H01B,H01C), C1(H1A,H1B,H1C), C3(H3AC,H3AA,H3AB),
  C3(H3BD,H3BF,H3BE), C5(H5A,H5B,H5C), C015(H01D,H01E,H01F), C019(H01G,H01H,
 H01I), C12(H12A,H12B,H12C), C14(H14A,H14B,H14C), C27(H27A,H27B,H27C)
5.b Ternary CH refined with riding coordinates:
 C10(H10), C30(H30)
5.c Aromatic/amide H refined with riding coordinates:
 C00L(H00L), C00T(H00T), C00W(H00W), C011(H011), C35(H35), C34(H34), C19(H19),
 C9(H9), C31(H31)
;
_smtbx_masks_void_probe_radius 1.2
_smtbx_masks_void_truncation_radius 1.2
_olex2_submission_special_instructions 'No special instructions were received'
_oxdiff_exptl_absorpt_empirical_details
;
Empirical correction (ABSPACK) includes:
- Absorption correction using spherical harmonics
- Frame scaling
;
_oxdiff_exptl_absorpt_empirical_full_max 1.508
_oxdiff_exptl_absorpt_empirical_full_min 0.696

loop_
_space_group_symop_operation_xyz
'x, y, z'
'-x, y, -z'
'x+1/2, y+1/2, z+1/2'
'-x+1/2, y+1/2, -z+1/2'
'-x, -y, -z'
'x, -y, z'
'-x+1/2, -y+1/2, -z+1/2'
'x+1/2, -y+1/2, z+1/2'

loop_
_atom_site_label
_atom_site_type_symbol
_atom_site_fract_x
_atom_site_fract_y
_atom_site_fract_z
_atom_site_U_iso_or_equiv
_atom_site_adp_type
_atom_site_occupancy
_atom_site_site_symmetry_order
_atom_site_calc_flag
_atom_site_refinement_flags_posn
_atom_site_refinement_flags_adp
_atom_site_refinement_flags_occupancy
_atom_site_disorder_assembly
_atom_site_disorder_group
Ag01 Ag 0.500000 0.84274(4) 0.500000 0.0669(3) Uani 1 2 d S T P . .
Ti03 Ti 0.58676(11) 1.000000 0.53820(5) 0.0452(4) Uani 1 2 d S T P . .
S004 S 0.8009(2) 1.000000 0.52952(9) 0.0642(7) Uani 1 2 d S T P . .
S005 S 0.59101(15) 0.80392(12) 0.44180(8) 0.0739(6) Uani 1 1 d . . . . .
S006 S 0.6089(2) 1.000000 0.65101(12) 0.0750(8) Uani 1 2 d S T P . .
O00A O 0.6382(4) 0.9254(3) 0.5073(2) 0.0803(18) Uani 1 1 d . . . . .
O00D O 0.5380(5) 0.9243(3) 0.57070(18) 0.097(2) Uani 1 1 d . . . . .
O00I O 0.500000 1.000000 0.500000 0.082(4) Uani 1 4 d S T P A .
C00B C 0.7012(4) 0.9007(4) 0.4856(2) 0.0508(16) Uani 1 1 d . . . . .
C00H C 0.6896(5) 0.8450(4) 0.4541(3) 0.0574(17) Uani 1 1 d . . . . .
C00K C 0.7818(5) 0.9271(4) 0.4923(2) 0.0533(16) Uani 1 1 d . . . . .
C00L C 0.7581(6) 0.8184(5) 0.4332(3) 0.078(3) Uani 1 1 d . . . . .
H00L H 0.750100 0.778673 0.413988 0.094 Uiso 1 1 calc R U . . .
C00N C 0.4502(5) 0.8474(4) 0.6073(3) 0.0617(19) Uani 1 1 d . . . . .
C00P C 0.5090(5) 0.9014(4) 0.6077(2) 0.0575(18) Uani 1 1 d . . . . .
C00Q C 0.5368(5) 0.9285(4) 0.6484(3) 0.064(2) Uani 1 1 d . . . . .
C00S C 0.8377(6) 0.8470(5) 0.4389(3) 0.076(2) Uani 1 1 d . . . . .
C00T C 0.8490(5) 0.9006(5) 0.4703(3) 0.071(2) Uani 1 1 d . . . . .
H00T H 0.903397 0.919272 0.476792 0.085 Uiso 1 1 calc R U . . .
C00W C 0.5091(5) 0.9028(5) 0.6882(3) 0.073(2) Uani 1 1 d . . . . .
H00W H 0.530774 0.922096 0.715441 0.087 Uiso 1 1 calc R U . . .
C011 C 0.4217(5) 0.8216(5) 0.6479(3) 0.072(2) Uani 1 1 d . . . . .
H011 H 0.381893 0.784112 0.647266 0.086 Uiso 1 1 calc R U . . .
C012 C 0.4492(6) 0.8486(5) 0.6880(3) 0.077(3) Uani 1 1 d . . . . .
C24 C 0.9102(9) 0.8167(9) 0.4135(6) 0.140(5) Uani 1 1 d D U . . .
C26 C 0.4186(10) 0.8196(9) 0.7312(4) 0.134(4) Uani 1 1 d D U . . .
O2 O 0.7195(17) 1.000000 0.5585(7) 0.117(8) Uani 0.5 2 d S T P A 1
C15 C 0.8889(19) 0.768(2) 0.3771(11) 0.150(7) Uani 0.449(18) 1 d D U P B 1
H15A H 0.939236 0.756533 0.362706 0.224 Uiso 0.449(18) 1 d R U P B 1
H15B H 0.849976 0.790343 0.356176 0.224 Uiso 0.449(18) 1 d R U P B 1
H15C H 0.864706 0.725653 0.388356 0.224 Uiso 0.449(18) 1 d R U P B 1
C17 C 0.439(3) 0.7433(12) 0.7365(11) 0.147(7) Uani 0.402(15) 1 d D U P C 1
H17A H 0.388991 0.719314 0.726143 0.221 Uiso 0.402(15) 1 d R U P C 1
H17B H 0.451051 0.731844 0.767083 0.221 Uiso 0.402(15) 1 d R U P C 1
H17C H 0.484851 0.728264 0.719453 0.221 Uiso 0.402(15) 1 d R U P C 1
C18 C 0.968(2) 0.773(2) 0.4465(10) 0.152(7) Uani 0.449(18) 1 d D U P B 1
H18A H 0.938133 0.735156 0.459716 0.228 Uiso 0.449(18) 1 d R U P B 1
H18B H 0.988283 0.805666 0.469136 0.228 Uiso 0.449(18) 1 d R U P B 1
H18C H 1.013813 0.754626 0.431146 0.228 Uiso 0.449(18) 1 d R U P B 1
C22 C 0.455(3) 0.8560(18) 0.7734(8) 0.145(7) Uani 0.402(15) 1 d D U P C 1
H22A H 0.485275 0.898441 0.766434 0.218 Uiso 0.402(15) 1 d R U P C 1
H22B H 0.491635 0.824081 0.789884 0.218 Uiso 0.402(15) 1 d R U P C 1
H22C H 0.408695 0.868261 0.790714 0.218 Uiso 0.402(15) 1 d R U P C 1
C25 C 0.3287(17) 0.830(2) 0.7368(12) 0.144(7) Uani 0.402(15) 1 d D U P C 1
H25A H 0.316332 0.879313 0.730667 0.216 Uiso 0.402(15) 1 d R U P C 1
H25B H 0.317222 0.819673 0.766887 0.216 Uiso 0.402(15) 1 d R U P C 1
H25C H 0.294632 0.800553 0.717347 0.216 Uiso 0.402(15) 1 d R U P C 1
C28 C 0.970(2) 0.8793(15) 0.4006(14) 0.144(7) Uani 0.449(18) 1 d D U P B 1
H28A H 0.945583 0.911793 0.379085 0.217 Uiso 0.449(18) 1 d R U P B 1
H28B H 1.020152 0.859463 0.389685 0.217 Uiso 0.449(18) 1 d R U P B 1
H28C H 0.983012 0.904313 0.427695 0.217 Uiso 0.449(18) 1 d R U P B 1
O1 O 0.6485(11) 1.000000 0.6021(6) 0.080(5) Uani 0.5 2 d S T P A 2
C11 C 0.3515(18) 0.7663(16) 0.7260(7) 0.143(6) Uani 0.598(15) 1 d D U P C 2
H11A H 0.315364 0.777967 0.700780 0.215 Uiso 0.598(15) 1 d R U P C 2
H11B H 0.319414 0.764307 0.751910 0.215 Uiso 0.598(15) 1 d R U P C 2
H11C H 0.377154 0.720907 0.721420 0.215 Uiso 0.598(15) 1 d R U P C 2
C13 C 0.8920(17) 0.8231(18) 0.3661(7) 0.147(7) Uani 0.551(18) 1 d D U P B 2
H13A H 0.833809 0.811968 0.361171 0.220 Uiso 0.551(18) 1 d R U P B 2
H13B H 0.924929 0.789358 0.350711 0.220 Uiso 0.551(18) 1 d R U P B 2
H13C H 0.902539 0.870178 0.355341 0.220 Uiso 0.551(18) 1 d R U P B 2
C16 C 0.926(2) 0.7415(13) 0.4255(10) 0.152(7) Uani 0.551(18) 1 d D U P B 2
H16A H 0.972926 0.741122 0.446351 0.227 Uiso 0.551(18) 1 d R U P B 2
H16B H 0.938866 0.714822 0.399731 0.227 Uiso 0.551(18) 1 d R U P B 2
H16C H 0.878506 0.720362 0.438761 0.227 Uiso 0.551(18) 1 d R U P B 2
C21 C 0.4913(14) 0.7823(16) 0.7542(7) 0.143(6) Uani 0.598(15) 1 d D U P C 2
H21A H 0.508537 0.745725 0.734456 0.215 Uiso 0.598(15) 1 d R U P C 2
H21B H 0.473687 0.760965 0.780966 0.215 Uiso 0.598(15) 1 d R U P C 2
H21C H 0.537367 0.813875 0.760936 0.215 Uiso 0.598(15) 1 d R U P C 2
C23 C 0.394(2) 0.8786(13) 0.7626(8) 0.151(7) Uani 0.598(15) 1 d D U P C 2
H23A H 0.439437 0.910928 0.769173 0.226 Uiso 0.598(15) 1 d R U P C 2
H23B H 0.377927 0.856318 0.789373 0.226 Uiso 0.598(15) 1 d R U P C 2
H23C H 0.347387 0.904419 0.749463 0.226 Uiso 0.598(15) 1 d R U P C 2
C29 C 0.9942(13) 0.852(2) 0.4321(12) 0.151(7) Uani 0.551(18) 1 d D U P B 2
H29A H 1.031643 0.815048 0.442689 0.227 Uiso 0.551(18) 1 d R U P B 2
H29B H 0.982423 0.883258 0.456009 0.227 Uiso 0.551(18) 1 d R U P B 2
H29C H 1.019763 0.878358 0.409239 0.227 Uiso 0.551(18) 1 d R U P B 2
S008 S 0.7282(2) 0.64719(15) 0.49947(9) 0.1040(10) Uani 1 1 d . . . . .
S009 S 0.48092(19) 0.64702(13) 0.61884(11) 0.1013(10) Uani 1 1 d . . . . .
O00C O 0.4558(7) 0.500000 0.5817(3) 0.094(3) Uani 1 2 d S T P . .
O00E O 0.6599(5) 0.500000 0.4795(3) 0.094(3) Uani 1 2 d S T P . .
O00F O 0.500000 0.500000 0.500000 0.090(4) Uani 1 4 d S T P . .
O8 O 0.5512(10) 0.6123(6) 0.5376(6) 0.099(4) Uani 0.70(3) 1 d D U P D 1
C00G C 0.7326(6) 0.500000 0.5027(3) 0.057(3) Uani 1 2 d S T P H .
C00M C 0.7706(5) 0.5636(5) 0.5152(3) 0.065(2) Uani 1 1 d . . . . .
C00O C 0.4888(7) 0.500000 0.6198(3) 0.057(3) Uani 1 2 d S T P E .
C35 C 0.6266(6) 0.7208(5) 0.6288(3) 0.077(2) Uani 1 1 d . U . . .
H35 H 0.605454 0.735812 0.656066 0.092 Uiso 1 1 calc R U . . .
C33 C 0.7065(6) 0.7435(5) 0.6168(3) 0.075(2) Uani 1 1 d . U . . .
C00X C 0.7618(6) 0.7909(5) 0.6468(3) 0.084(3) Uani 1 1 d . . . . .
C36 C 0.5783(6) 0.6760(5) 0.6003(3) 0.081(2) Uani 1 1 d . U . . .
C34 C 0.7332(6) 0.7212(5) 0.5764(3) 0.079(2) Uani 1 1 d . U . . .
H34 H 0.786154 0.736349 0.567219 0.095 Uiso 1 1 calc R U . . .
C01A C 0.7795(8) 0.8600(5) 0.6224(5) 0.114(4) Uani 1 1 d . . . . .
H01A H 0.817525 0.850271 0.599642 0.170 Uiso 1 1 d R U . . .
H01B H 0.804115 0.894021 0.642782 0.170 Uiso 1 1 d R U . . .
H01C H 0.728335 0.878871 0.609332 0.170 Uiso 1 1 d R U . . .
C1 C 0.776(2) 0.556(2) 0.7056(12) 0.121(9) Uani 0.335(9) 1 d . U P . .
H1A H 0.824881 0.551603 0.724943 0.181 Uiso 0.335(9) 1 d R U P E .
H1B H 0.791151 0.551603 0.675453 0.181 Uiso 0.335(9) 1 d R U P . .
H1C H 0.749911 0.601074 0.709903 0.181 Uiso 0.335(9) 1 d R U P . .
C3 C 0.6539(14) 0.500000 0.7674(6) 0.127(4) Uani 1 2 d S TU P . .
H3AC H 0.670934 0.523900 0.794360 0.190 Uiso 0.333(5) 1 d R U P E 1
H3AA H 0.676764 0.524300 0.742850 0.190 Uiso 0.333(5) 1 d R U P E 1
H3AB H 0.673874 0.451810 0.768390 0.190 Uiso 0.333(5) 1 d R U P E 1
H3BD H 0.687144 0.477840 0.790770 0.190 Uiso 0.167(5) 1 d R U P E 2
H3BF H 0.602664 0.474020 0.762420 0.190 Uiso 0.167(5) 1 d R U P E 2
H3BE H 0.641554 0.548140 0.775470 0.190 Uiso 0.167(5) 1 d R U P E 2
C5 C 0.5278(16) 0.5690(12) 0.7844(5) 0.137(7) Uani 0.665(9) 1 d . U P . .
H5A H 0.535126 0.564263 0.815924 0.205 Uiso 0.333(5) 1 d R U P E 1
H5B H 0.470966 0.582092 0.776694 0.205 Uiso 0.333(5) 1 d R U P E 1
H5C H 0.564686 0.605213 0.774424 0.205 Uiso 0.333(5) 1 d R U P E 1
C10 C 0.5052(8) 0.5632(5) 0.6430(3) 0.090(3) Uani 1 1 d . U . . .
H10 H 0.465424 0.560491 0.667298 0.108 Uiso 0.335(9) 1 calc R U P E 2
C8 C 0.6839(7) 0.6769(4) 0.5488(3) 0.080(2) Uani 1 1 d D U . . .
C32 C 0.6037(7) 0.6551(5) 0.5604(3) 0.087(2) Uani 1 1 d D U . . .
C015 C 0.8457(7) 0.7526(7) 0.6569(4) 0.110(4) Uani 1 1 d . . . . .
H01D H 0.834208 0.705175 0.666748 0.165 Uiso 1 1 d R U . . .
H01E H 0.877648 0.777515 0.679728 0.165 Uiso 1 1 d R U . . .
H01F H 0.876888 0.750525 0.630728 0.165 Uiso 1 1 d R U . . .
C019 C 0.7232(8) 0.8058(8) 0.6895(4) 0.128(5) Uani 1 1 d . . . . .
H01G H 0.668769 0.826417 0.684166 0.192 Uiso 1 1 d R U . . .
H01H H 0.757999 0.838247 0.706626 0.192 Uiso 1 1 d R U . . .
H01I H 0.718219 0.761967 0.705466 0.192 Uiso 1 1 d R U . . .
C19 C 0.8459(5) 0.5631(5) 0.5409(3) 0.080(2) Uani 1 1 d . U . . .
H19 H 0.872370 0.606928 0.548600 0.095 Uiso 1 1 calc R U . . .
C20 C 0.8823(8) 0.500000 0.5551(5) 0.090(3) Uani 1 2 d S TU P G .
C30 C 0.9682(10) 0.500000 0.5830(7) 0.119(4) Uani 1 2 d DS TU P . .
H30 H 0.988797 0.451055 0.590613 0.142 Uiso 0.5 1 calc R U P F -1
C4 C 0.549(2) 0.500000 0.7632(7) 0.109(4) Uani 0.665(9) 2 d S TU P E 1
C6 C 0.5260(17) 0.500000 0.7145(6) 0.092(4) Uani 0.665(9) 2 d S TU P E 1
C9 C 0.5174(11) 0.5625(7) 0.6901(4) 0.084(3) Uani 0.665(9) 1 d . U P E 1
H9 H 0.519813 0.606653 0.705377 0.100 Uiso 0.665(9) 1 calc R U P E 1
C12 C 0.9824(17) 0.5734(15) 0.6025(11) 0.130(5) Uani 0.5 1 d . U P G 1
H12A H 1.026944 0.595110 0.587274 0.195 Uiso 0.5 1 d R U P G 1
H12B H 0.997954 0.569980 0.633414 0.195 Uiso 0.5 1 d R U P G 1
H12C H 0.932774 0.601770 0.598454 0.195 Uiso 0.5 1 d R U P G 1
C31 C 0.594(2) 0.5613(15) 0.6694(9) 0.089(4) Uani 0.335(9) 1 d . U P E 2
H31 H 0.625053 0.604283 0.672754 0.107 Uiso 0.335(9) 1 calc R U P E 2
C7 C 0.628(3) 0.500000 0.6875(13) 0.094(4) Uani 0.335(9) 2 d S TU P E 2
C2 C 0.708(4) 0.500000 0.7187(16) 0.110(5) Uani 0.335(9) 2 d S TU P E 2
C14 C 0.9493(15) 0.5488(16) 0.6270(8) 0.132(5) Uani 0.5 1 d D U P G -1
H14A H 0.987181 0.537115 0.651441 0.197 Uiso 0.5 1 d R U P G -1
H14B H 0.892820 0.541455 0.635221 0.197 Uiso 0.5 1 d R U P G -1
H14C H 0.956660 0.597715 0.618891 0.197 Uiso 0.5 1 d R U P G -1
C27 C 1.0303(12) 0.5437(13) 0.5622(7) 0.127(5) Uani 0.5 1 d D U P G -1
H27A H 1.034504 0.528215 0.532205 0.190 Uiso 0.5 1 d R U P G -1
H27B H 1.083524 0.538085 0.577895 0.190 Uiso 0.5 1 d R U P G -1
H27C H 1.014104 0.592845 0.562595 0.190 Uiso 0.5 1 d R U P G -1
Ag Ag 0.59232(8) 0.61368(6) 0.45497(4) 0.0586(3) Uani 0.5 1 d . . P H 1
Ti2 Ti 0.44209(15) 0.56347(13) 0.52802(7) 0.0458(5) Uani 0.5 1 d . . P D -1
O3 O 0.665(2) 0.6319(17) 0.4620(10) 0.104(10) Uani 0.25 1 d . . P H 1
O4 O 0.5876(18) 0.6384(15) 0.4193(9) 0.090(8) Uani 0.25 1 d . . P H 1
O7 O 0.573(2) 0.6279(18) 0.5175(12) 0.090(7) Uani 0.30(3) 1 d D U P D 2

loop_
_atom_site_aniso_label
_atom_site_aniso_U_11
_atom_site_aniso_U_22
_atom_site_aniso_U_33
_atom_site_aniso_U_23
_atom_site_aniso_U_13
_atom_site_aniso_U_12
Ag01 0.0896(6) 0.0420(4) 0.0685(5) 0.000 -0.0004(4) 0.000
Ti03 0.0628(11) 0.0341(8) 0.0395(8) 0.000 0.0127(7) 0.000
S004 0.0843(19) 0.0552(15) 0.0524(14) 0.000 -0.0023(13) 0.000
S005 0.0866(15) 0.0580(12) 0.0759(13) 0.0026(10) -0.0075(11) -0.0150(10)
S006 0.0693(18) 0.0670(18) 0.090(2) 0.000 0.0217(16) 0.000
O00A 0.067(3) 0.051(3) 0.126(5) -0.014(3) 0.039(3) 0.004(3)
O00D 0.192(7) 0.051(3) 0.052(3) 0.009(3) 0.053(4) -0.010(4)
O00I 0.095(9) 0.030(5) 0.116(10) 0.000 -0.030(7) 0.000
C00B 0.053(4) 0.049(4) 0.051(4) -0.001(3) 0.006(3) 0.015(3)
C00H 0.063(4) 0.049(4) 0.060(4) 0.000(3) 0.001(3) 0.003(3)
C00K 0.060(4) 0.051(4) 0.048(4) 0.003(3) 0.001(3) 0.005(3)
C00L 0.102(7) 0.067(5) 0.066(5) -0.021(4) 0.007(5) 0.014(5)
C00N 0.066(5) 0.062(5) 0.057(4) 0.018(4) 0.003(3) 0.012(4)
C00P 0.071(5) 0.054(4) 0.050(4) 0.017(3) 0.021(3) 0.010(4)
C00Q 0.075(5) 0.055(4) 0.064(5) 0.011(4) 0.011(4) 0.000(4)
C00S 0.071(5) 0.080(6) 0.080(6) -0.015(5) 0.029(4) 0.019(5)
C00T 0.059(5) 0.087(6) 0.067(5) -0.011(4) 0.011(4) 0.002(4)
C00W 0.071(5) 0.099(7) 0.048(4) 0.017(4) 0.003(4) -0.002(5)
C011 0.068(5) 0.071(5) 0.076(6) 0.031(4) 0.006(4) -0.007(4)
C012 0.085(6) 0.098(7) 0.049(4) 0.029(4) 0.021(4) -0.003(5)
C24 0.105(7) 0.153(10) 0.166(11) -0.063(9) 0.060(8) 0.022(7)
C26 0.163(10) 0.170(11) 0.072(6) 0.055(7) 0.036(6) -0.022(9)
O2 0.15(2) 0.124(19) 0.078(13) 0.000 0.006(13) 0.000
C15 0.124(12) 0.162(15) 0.169(14) -0.064(14) 0.071(12) 0.028(13)
C17 0.182(15) 0.171(15) 0.090(11) 0.060(12) 0.023(12) -0.023(14)
C18 0.112(13) 0.161(15) 0.188(15) -0.062(14) 0.051(12) 0.029(12)
C22 0.173(15) 0.192(15) 0.072(10) 0.046(12) 0.026(12) -0.015(14)
C25 0.158(14) 0.187(16) 0.092(11) 0.038(12) 0.051(11) -0.021(14)
C28 0.096(11) 0.173(15) 0.172(15) -0.042(13) 0.082(11) 0.017(11)
O1 0.078(11) 0.090(12) 0.073(11) 0.000 0.004(9) 0.000
C11 0.155(13) 0.178(15) 0.100(10) 0.050(11) 0.045(10) -0.039(12)
C13 0.117(11) 0.166(14) 0.165(13) -0.058(13) 0.078(11) 0.024(12)
C16 0.122(12) 0.154(14) 0.181(14) -0.068(13) 0.041(12) 0.032(11)
C21 0.166(14) 0.187(14) 0.078(9) 0.072(10) 0.021(9) -0.016(12)
C23 0.183(14) 0.194(15) 0.080(10) 0.034(10) 0.054(10) 0.002(13)
C29 0.096(11) 0.175(14) 0.188(15) -0.053(14) 0.060(12) 0.010(11)
S008 0.152(3) 0.0782(16) 0.0783(16) -0.0138(13) -0.0289(16) 0.0524(17)
S009 0.109(2) 0.0570(13) 0.134(2) 0.0404(14) -0.0337(17) -0.0259(13)
O00C 0.130(8) 0.087(6) 0.061(5) 0.000 -0.036(5) 0.000
O00E 0.055(5) 0.126(8) 0.097(7) 0.000 -0.032(5) 0.000
O00F 0.114(10) 0.046(6) 0.118(10) 0.000 0.077(9) 0.000
O8 0.141(7) 0.076(6) 0.074(7) 0.014(5) -0.051(6) -0.046(5)
C00G 0.042(5) 0.092(8) 0.038(5) 0.000 0.007(4) 0.000
C00M 0.070(5) 0.067(5) 0.058(4) -0.005(4) 0.002(4) 0.022(4)
C00O 0.059(6) 0.070(7) 0.043(5) 0.000 -0.005(4) 0.000
C35 0.087(5) 0.061(4) 0.079(5) 0.002(4) -0.032(4) -0.002(4)
C33 0.079(5) 0.058(4) 0.083(5) -0.014(4) -0.032(4) 0.008(4)
C00X 0.080(6) 0.073(6) 0.096(7) -0.029(5) -0.033(5) -0.001(5)
C36 0.092(5) 0.054(4) 0.092(5) 0.012(4) -0.041(4) -0.017(4)
C34 0.089(5) 0.061(4) 0.083(5) -0.018(4) -0.023(4) 0.018(4)
C01A 0.117(9) 0.062(6) 0.158(12) -0.020(7) -0.030(8) -0.014(6)
C1 0.131(18) 0.107(17) 0.116(17) 0.027(14) -0.068(15) -0.019(15)
C3 0.167(10) 0.120(9) 0.088(7) 0.000 -0.034(8) 0.000
C5 0.215(17) 0.129(13) 0.063(9) -0.021(9) -0.024(10) 0.024(13)
C10 0.140(7) 0.060(4) 0.067(5) 0.011(4) -0.032(5) -0.015(5)
C8 0.110(5) 0.051(4) 0.076(5) -0.014(4) -0.034(4) 0.023(4)
C32 0.114(5) 0.056(4) 0.086(5) 0.001(4) -0.054(4) -0.011(4)
C015 0.086(7) 0.109(9) 0.129(9) -0.013(7) -0.051(7) -0.003(6)
C019 0.113(9) 0.140(11) 0.126(10) -0.069(9) -0.044(8) -0.001(8)
C19 0.063(5) 0.063(5) 0.110(6) -0.003(4) -0.026(4) -0.001(4)
C20 0.066(6) 0.077(6) 0.123(8) 0.000 -0.042(6) 0.000
C30 0.088(7) 0.111(8) 0.152(9) 0.000 -0.050(7) 0.000
C4 0.163(10) 0.098(8) 0.063(7) 0.000 -0.032(8) 0.000
C6 0.143(9) 0.073(7) 0.056(6) 0.000 -0.030(6) 0.000
C9 0.133(8) 0.057(5) 0.058(5) 0.003(4) -0.026(5) -0.013(5)
C12 0.095(9) 0.128(10) 0.160(11) -0.004(7) -0.052(8) -0.013(6)
C31 0.136(8) 0.063(7) 0.064(7) 0.005(6) -0.031(7) -0.008(6)
C7 0.140(9) 0.075(8) 0.065(7) 0.000 -0.037(7) 0.000
C2 0.148(10) 0.097(9) 0.079(9) 0.000 -0.041(9) 0.000
C14 0.101(9) 0.131(10) 0.156(12) 0.000(7) -0.053(9) -0.009(7)
C27 0.088(9) 0.128(10) 0.160(11) -0.002(7) -0.045(9) -0.006(7)
Ag 0.0671(7) 0.0527(6) 0.0558(7) 0.0020(5) 0.0019(5) 0.0020(5)
Ti2 0.0554(14) 0.0414(12) 0.0400(12) -0.0023(10) -0.0022(10) -0.0041(11)
O3 0.12(2) 0.10(2) 0.09(2) 0.052(17) -0.008(17) -0.002(19)
O4 0.11(2) 0.086(17) 0.076(17) -0.016(14) 0.039(15) -0.027(15)
O7 0.125(12) 0.066(11) 0.074(12) -0.018(10) -0.032(11) -0.015(10)

loop_
_atom_type_symbol
_atom_type_description
_atom_type_scat_dispersion_real
_atom_type_scat_dispersion_imag
_atom_type_scat_source
C C 0.0181 0.0091 'International Tables Vol C Tables 4.2.6.8 and 6.1.1.4'
H H 0.0000 0.0000 'International Tables Vol C Tables 4.2.6.8 and 6.1.1.4'
Ag Ag 0.1306 4.2820 'International Tables Vol C Tables 4.2.6.8 and 6.1.1.4'
N N 0.0311 0.0180 'International Tables Vol C Tables 4.2.6.8 and 6.1.1.4'
O O 0.0492 0.0322 'International Tables Vol C Tables 4.2.6.8 and 6.1.1.4'
S S 0.3331 0.5567 'International Tables Vol C Tables 4.2.6.8 and 6.1.1.4'
Ti Ti 0.2191 1.8069 'International Tables Vol C Tables 4.2.6.8 and 6.1.1.4'

loop_
_geom_angle_atom_site_label_1
_geom_angle_atom_site_label_2
_geom_angle_atom_site_label_3
_geom_angle
_geom_angle_site_symmetry_1
_geom_angle_site_symmetry_3
_geom_angle_publ_flag
S005 Ag01 S005 145.43(11) 2_656 . ?
O00A Ti03 O00A 95.2(4) . 6_575 ?
O00A Ti03 O00D 84.5(3) . . ?
O00A Ti03 O00D 84.5(3) 6_575 6_575 ?
O00A Ti03 O00D 178.1(4) . 6_575 ?
O00A Ti03 O00D 178.1(4) 6_575 . ?
O00A Ti03 O2 72.4(4) 6_575 . ?
O00A Ti03 O2 72.4(4) . . ?
O00A Ti03 O1 104.8(4) . . ?
O00A Ti03 O1 104.8(4) 6_575 . ?
O00D Ti03 O00D 95.7(4) 6_575 . ?
O00D Ti03 O2 105.7(5) . . ?
O00D Ti03 O2 105.7(5) 6_575 . ?
O00D Ti03 O1 73.5(4) 6_575 . ?
O00D Ti03 O1 73.5(4) . . ?
O00I Ti03 O00A 91.3(2) . . ?
O00I Ti03 O00A 91.3(2) . 6_575 ?
O00I Ti03 O00D 90.5(3) . . ?
O00I Ti03 O00D 90.5(3) . 6_575 ?
O00I Ti03 O2 155.4(6) . . ?
O00I Ti03 O1 155.7(5) . . ?
C00K S004 C00K 99.8(5) . 6_575 ?
O2 S004 C00K 103.1(6) . . ?
O2 S004 C00K 103.1(6) . 6_575 ?
C00H S005 Ag01 105.9(3) . . ?
C00H S005 C00N 105.2(4) . 2_656 ?
C00N S005 Ag01 104.7(3) 2_656 . ?
C00Q S006 C00Q 98.6(6) . 6_575 ?
O1 S006 C00Q 103.9(5) . . ?
C00B O00A Ti03 150.5(5) . . ?
C00P O00D Ti03 148.8(6) . . ?
Ti03 O00I Ti03 180.0 5_676 . ?
O00A C00B C00H 121.1(7) . . ?
O00A C00B C00K 122.1(7) . . ?
C00K C00B C00H 116.7(6) . . ?
C00B C00H S005 122.9(6) . . ?
C00L C00H S005 117.5(6) . . ?
C00L C00H C00B 119.5(7) . . ?
C00B C00K S004 119.6(5) . . ?
C00T C00K S004 117.7(6) . . ?
C00T C00K C00B 122.7(7) . . ?
C00H C00L H00L 118.5 . . ?
C00S C00L C00H 123.1(8) . . ?
C00S C00L H00L 118.5 . . ?
C00P C00N S005 124.2(6) . 2_656 ?
C00P C00N C011 119.5(8) . . ?
C011 C00N S005 116.3(7) . 2_656 ?
O00D C00P C00N 120.4(8) . . ?
O00D C00P C00Q 122.0(8) . . ?
C00Q C00P C00N 117.6(6) . . ?
C00P C00Q S006 119.9(6) . . ?
C00P C00Q C00W 122.8(8) . . ?
C00W C00Q S006 117.3(7) . . ?
C00L C00S C00T 117.1(7) . . ?
C00L C00S C24 120.5(10) . . ?
C00T C00S C24 122.3(10) . . ?
C00K C00T C00S 120.7(8) . . ?
C00K C00T H00T 119.7 . . ?
C00S C00T H00T 119.7 . . ?
C00Q C00W H00W 120.1 . . ?
C00Q C00W C012 119.7(8) . . ?
C012 C00W H00W 120.1 . . ?
C00N C011 H011 118.7 . . ?
C012 C011 C00N 122.7(8) . . ?
C012 C011 H011 118.7 . . ?
C00W C012 C26 120.5(10) . . ?
C011 C012 C00W 117.6(7) . . ?
C011 C012 C26 121.8(10) . . ?
C00S C24 C18 108.1(16) . . ?
C00S C24 C28 109.4(14) . . ?
C00S C24 C29 108.7(13) . . ?
C15 C24 C00S 117.2(16) . . ?
C15 C24 C18 105.6(17) . . ?
C15 C24 C28 113(2) . . ?
C18 C24 C28 102(2) . . ?
C13 C24 C00S 110.2(15) . . ?
C13 C24 C16 110.1(14) . . ?
C13 C24 C29 116(2) . . ?
C16 C24 C00S 110.7(15) . . ?
C16 C24 C29 101(2) . . ?
C012 C26 C22 115.4(16) . . ?
C17 C26 C012 111.2(16) . . ?
C17 C26 C22 105.5(14) . . ?
C17 C26 C25 109.4(16) . . ?
C25 C26 C012 114.2(16) . . ?
C25 C26 C22 100(2) . . ?
C11 C26 C012 114.6(13) . . ?
C11 C26 C21 106.2(18) . . ?
C11 C26 C23 110.6(18) . . ?
C21 C26 C012 106.8(12) . . ?
C21 C26 C23 105.6(13) . . ?
C23 C26 C012 112.3(14) . . ?
S004 O2 Ti03 130.6(12) . . ?
C24 C15 H15A 108.5 . . ?
C24 C15 H15B 110.4 . . ?
C24 C15 H15C 109.5 . . ?
H15A C15 H15B 109.4 . . ?
H15A C15 H15C 109.5 . . ?
H15B C15 H15C 109.5 . . ?
C26 C17 H17A 104.0 . . ?
C26 C17 H17B 110.8 . . ?
C26 C17 H17C 113.5 . . ?
H17A C17 H17B 109.5 . . ?
H17A C17 H17C 109.5 . . ?
H17B C17 H17C 109.4 . . ?
C24 C18 H18A 111.8 . . ?
C24 C18 H18B 107.5 . . ?
C24 C18 H18C 109.1 . . ?
H18A C18 H18B 109.5 . . ?
H18A C18 H18C 109.5 . . ?
H18B C18 H18C 109.5 . . ?
C26 C22 H22A 111.2 . . ?
C26 C22 H22B 110.5 . . ?
C26 C22 H22C 106.7 . . ?
H22A C22 H22B 109.5 . . ?
H22A C22 H22C 109.5 . . ?
H22B C22 H22C 109.5 . . ?
C26 C25 H25A 107.5 . . ?
C26 C25 H25B 108.4 . . ?
C26 C25 H25C 112.4 . . ?
H25A C25 H25B 109.5 . . ?
H25A C25 H25C 109.5 . . ?
H25B C25 H25C 109.5 . . ?
C24 C28 H28A 114.3 . . ?
C24 C28 H28B 109.0 . . ?
C24 C28 H28C 105.1 . . ?
H28A C28 H28B 109.5 . . ?
H28A C28 H28C 109.5 . . ?
H28B C28 H28C 109.5 . . ?
S006 O1 Ti03 129.6(10) . . ?
C26 C11 H11A 109.8 . . ?
C26 C11 H11B 110.9 . . ?
C26 C11 H11C 107.7 . . ?
H11A C11 H11B 109.5 . . ?
H11A C11 H11C 109.5 . . ?
H11B C11 H11C 109.5 . . ?
C24 C13 H13A 106.3 . . ?
C24 C13 H13B 109.7 . . ?
C24 C13 H13C 112.4 . . ?
H13A C13 H13B 109.5 . . ?
H13A C13 H13C 109.5 . . ?
H13B C13 H13C 109.5 . . ?
C24 C16 H16A 106.6 . . ?
C24 C16 H16B 109.9 . . ?
C24 C16 H16C 111.9 . . ?
H16A C16 H16B 109.5 . . ?
H16A C16 H16C 109.5 . . ?
H16B C16 H16C 109.5 . . ?
C26 C21 H21A 106.6 . . ?
C26 C21 H21B 109.4 . . ?
C26 C21 H21C 112.4 . . ?
H21A C21 H21B 109.5 . . ?
H21A C21 H21C 109.5 . . ?
H21B C21 H21C 109.5 . . ?
C26 C23 H23A 111.9 . . ?
C26 C23 H23B 107.3 . . ?
C26 C23 H23C 109.2 . . ?
H23A C23 H23B 109.5 . . ?
H23A C23 H23C 109.5 . . ?
H23B C23 H23C 109.5 . . ?
C24 C29 H29A 108.9 . . ?
C24 C29 H29B 109.2 . . ?
C24 C29 H29C 110.3 . . ?
H29A C29 H29B 109.5 . . ?
H29A C29 H29C 109.5 . . ?
H29B C29 H29C 109.5 . . ?
C00M S008 C8 102.5(4) . . ?
C00M S008 Ag 103.1(3) . . ?
C8 S008 Ag 98.8(4) . . ?
O3 S008 C00M 105.5(12) . . ?
O3 S008 C8 114.3(14) . . ?
O3 S008 Ag 17.3(12) . . ?
C36 S009 Ag 99.9(3) . 2_656 ?
C10 S009 C36 103.0(5) . . ?
C10 S009 Ag 103.0(3) . 2_656 ?
O4 S009 C36 113.3(10) 2_656 . ?
O4 S009 C10 110.2(11) 2_656 . ?
O4 S009 Ag 18.3(9) 2_656 2_656 ?
C00O O00C Ag 121.10(19) . 2_656 ?
C00O O00C Ag 121.10(19) . 5_666 ?
C00O O00C Ti2 140.4(4) . . ?
Ag O00C Ag 116.6(3) 5_666 2_656 ?
Ti2 O00C Ag 97.3(3) . 5_666 ?
Ti2 O00C Ag 28.72(9) . 2_656 ?
C00G O00E Ag 120.91(15) . . ?
C00G O00E Ag 120.91(15) . 6_565 ?
Ag O00E Ag 118.0(3) . 6_565 ?
C32 O8 Ag 123.1(13) . 2_656 ?
C32 O8 Ti2 152.3(16) . . ?
Ti2 O8 Ag 31.7(3) . 2_656 ?
O00E C00G C00M 120.4(5) . 6_565 ?
O00E C00G C00M 120.4(5) . . ?
C00M C00G C00M 119.2(9) 6_565 . ?
C00G C00M S008 122.4(6) . . ?
C00G C00M C19 120.0(8) . . ?
C19 C00M S008 117.7(7) . . ?
O00C C00O C10 121.7(5) . . ?
O00C C00O C10 121.7(5) . 6_565 ?
C10 C00O C10 116.4(10) . 6_565 ?
C33 C35 H35 120.1 . . ?
C36 C35 H35 120.1 . . ?
C36 C35 C33 119.8(10) . . ?
C35 C33 C00X 121.9(9) . . ?
C34 C33 C35 117.5(8) . . ?
C34 C33 C00X 120.6(9) . . ?
C33 C00X C01A 109.0(8) . . ?
C33 C00X C015 108.7(8) . . ?
C01A C00X C015 108.2(10) . . ?
C019 C00X C33 111.9(9) . . ?
C019 C00X C01A 110.9(10) . . ?
C019 C00X C015 108.0(9) . . ?
C35 C36 S009 117.0(9) . . ?
C32 C36 S009 120.2(7) . . ?
C32 C36 C35 122.7(10) . . ?
C33 C34 H34 119.3 . . ?
C33 C34 C8 121.4(10) . . ?
C8 C34 H34 119.3 . . ?
C00X C01A H01A 109.1 . . ?
C00X C01A H01B 109.6 . . ?
C00X C01A H01C 109.8 . . ?
H01A C01A H01B 109.5 . . ?
H01A C01A H01C 109.5 . . ?
H01B C01A H01C 109.5 . . ?
H1A C1 H1B 109.5 . . ?
H1A C1 H1C 109.5 . . ?
H1B C1 H1C 109.5 . . ?
C2 C1 H1A 110.3 . . ?
C2 C1 H1B 113.6 . . ?
C2 C1 H1C 104.4 . . ?
H3AC C3 H3AC 55.7 . 6_565 ?
H3AC C3 H3AA 141.1 . 6_565 ?
H3AC C3 H3AA 109.5 . . ?
H3AC C3 H3AA 109.5 6_565 6_565 ?
H3AC C3 H3AB 109.5 . . ?
H3AC C3 H3AB 109.5 6_565 6_565 ?
H3AC C3 H3AB 56.8 . 6_565 ?
H3AC C3 H3BD 17.3 . 6_565 ?
H3AC C3 H3BD 56.7 6_565 6_565 ?
H3AC C3 H3BF 95.7 . 6_565 ?
H3AC C3 H3BF 125.1 6_565 6_565 ?
H3AC C3 H3BE 52.8 6_565 6_565 ?
H3AC C3 H3BE 106.0 . 6_565 ?
H3AA C3 H3AC 141.1 . 6_565 ?
H3AA C3 H3AA 56.8 . 6_565 ?
H3AA C3 H3AB 109.5 6_565 6_565 ?
H3AA C3 H3AB 109.5 . . ?
H3AA C3 H3AB 55.7 . 6_565 ?
H3AA C3 H3BD 123.9 6_565 6_565 ?
H3AA C3 H3BD 98.4 . 6_565 ?
H3AA C3 H3BF 118.5 6_565 6_565 ?
H3AA C3 H3BF 89.7 . 6_565 ?
H3AA C3 H3BE 137.5 . 6_565 ?
H3AA C3 H3BE 80.9 6_565 6_565 ?
H3AB C3 H3AC 56.8 . 6_565 ?
H3AB C3 H3AA 55.7 . 6_565 ?
H3AB C3 H3AB 141.1 . 6_565 ?
H3AB C3 H3BD 102.3 . 6_565 ?
H3AB C3 H3BD 52.8 6_565 6_565 ?
H3AB C3 H3BF 78.9 6_565 6_565 ?
H3AB C3 H3BF 139.9 . 6_565 ?
H3AB C3 H3BE 162.2 6_565 6_565 ?
H3AB C3 H3BE 34.6 . 6_565 ?
H3BD C3 H3BF 109.5 . . ?
H3BD C3 H3BE 109.5 . . ?
H3BF C3 H3BE 109.5 . . ?
C4 C3 H3AC 107.8(9) . 6_565 ?
C4 C3 H3AC 107.8 . . ?
C4 C3 H3AA 111.2(9) . 6_565 ?
C4 C3 H3AA 111.2 . . ?
C4 C3 H3AB 109.5 . . ?
C4 C3 H3AB 109.469(12) . 6_565 ?
C4 C3 H3BD 124.9(9) . 6_565 ?
C4 C3 H3BF 31.09(19) . 6_565 ?
C4 C3 H3BE 78.5(3) . 6_565 ?
C2 C3 H3BD 110.0 . . ?
C2 C3 H3BF 109.0 . . ?
C2 C3 H3BE 109.4 . . ?
H5A C5 H5B 109.5 . . ?
H5A C5 H5C 109.4 . . ?
H5B C5 H5C 109.5 . . ?
C4 C5 H5A 109.1 . . ?
C4 C5 H5B 110.8 . . ?
C4 C5 H5C 108.6 . . ?
S009 C10 H10 102.4 . . ?
C00O C10 S009 121.1(6) . . ?
C00O C10 H10 102.4 . . ?
C00O C10 C9 120.3(9) . . ?
C00O C10 C31 111.9(14) . . ?
C9 C10 S009 115.9(9) . . ?
C31 C10 S009 113.5(12) . . ?
C31 C10 H10 102.4 . . ?
C34 C8 S008 116.9(9) . . ?
C34 C8 C32 121.3(9) . . ?
C32 C8 S008 121.8(7) . . ?
O8 C32 C36 115.3(14) . . ?
O8 C32 C8 127.4(14) . . ?
C36 C32 C8 117.2(8) . . ?
C36 C32 O7 142.3(18) . . ?
C8 C32 O7 99.0(19) . . ?
C00X C015 H01D 108.5 . . ?
C00X C015 H01E 110.2 . . ?
C00X C015 H01F 109.8 . . ?
H01D C015 H01E 109.5 . . ?
H01D C015 H01F 109.5 . . ?
H01E C015 H01F 109.5 . . ?
C00X C019 H01G 110.0 . . ?
C00X C019 H01H 109.4 . . ?
C00X C019 H01I 109.0 . . ?
H01G C019 H01H 109.5 . . ?
H01G C019 H01I 109.5 . . ?
H01H C019 H01I 109.5 . . ?
C00M C19 H19 119.4 . . ?
C20 C19 C00M 121.2(9) . . ?
C20 C19 H19 119.4 . . ?
C19 C20 C19 118.3(11) 6_565 . ?
C19 C20 C30 120.7(6) 6_565 . ?
C19 C20 C30 120.7(6) . . ?
C20 C30 H30 113.1 . . ?
C20 C30 C14 103.9(13) . . ?
C12 C30 C20 108.6(12) . . ?
C12 C30 C20 108.6(12) 6_565 . ?
C12 C30 H30 134.9 . . ?
C12 C30 H30 14.1 6_565 . ?
C12 C30 C12 131(3) 6_565 . ?
C12 C30 C14 103(2) 6_565 . ?
C12 C30 C14 38.0(14) . . ?
C14 C30 H30 113.1 . . ?
C27 C30 C20 111.5(15) . . ?
C27 C30 H30 113.1 . . ?
C27 C30 C12 126(2) . 6_565 ?
C27 C30 C12 64.1(15) . . ?
C27 C30 C14 101.1(11) . . ?
C3 C4 H3BF 30.3(10) . 6_565 ?
C5 C4 C3 102.7(16) . . ?
C5 C4 C3 102.7(16) 6_565 . ?
C5 C4 H3BF 78.5(14) . 6_565 ?
C5 C4 H3BF 131(2) 6_565 6_565 ?
C5 C4 C5 120(3) . 6_565 ?
C5 C4 C6 111.7(12) 6_565 . ?
C5 C4 C6 111.7(12) . . ?
C6 C4 C3 106(2) . . ?
C6 C4 H3BF 99(2) . 6_565 ?
C9 C6 C4 122.3(8) . . ?
C9 C6 C4 122.3(8) 6_565 . ?
C9 C6 C9 115.1(17) . 6_565 ?
C10 C9 H9 118.5 . . ?
C6 C9 C10 123.0(13) . . ?
C6 C9 H9 118.5 . . ?
C30 C12 H12A 107.5 . . ?
C30 C12 H12B 110.4 . . ?
C30 C12 H12C 110.5 . . ?
C30 C12 C27 56.2(12) . . ?
H12A C12 H12B 109.5 . . ?
H12A C12 H12C 109.5 . . ?
H12B C12 H12C 109.5 . . ?
C14 C12 C30 79(2) . . ?
C14 C12 H12A 161.5 . . ?
C14 C12 H12B 52.6 . . ?
C14 C12 H12C 83.6 . . ?
C14 C12 C27 133(3) . . ?
C27 C12 H12A 51.4 . . ?
C27 C12 H12B 128.3 . . ?
C27 C12 H12C 122.1 . . ?
C10 C31 H31 118.6 . . ?
C7 C31 C10 123(3) . . ?
C7 C31 H31 118.6 . . ?
C31 C7 C2 122(2) 6_565 . ?
C31 C7 C2 122(2) . . ?
C1 C2 C1 83(5) . 6_565 ?
C1 C2 C3 126(3) 6_565 . ?
C1 C2 C3 126(3) . . ?
C1 C2 H3AA 149(4) . 6_565 ?
C1 C2 H3AA 105(2) 6_565 6_565 ?
C3 C2 H3AA 26.9(15) . 6_565 ?
C7 C2 C1 114(3) . . ?
C7 C2 C3 95(4) . . ?
C30 C14 H14A 111.2 . . ?
C30 C14 H14B 110.1 . . ?
C30 C14 H14C 107.1 . . ?
C12 C14 C30 63(2) . . ?
C12 C14 H14A 109.0 . . ?
C12 C14 H14B 140.3 . . ?
C12 C14 H14C 47.2 . . ?
H14A C14 H14B 109.5 . . ?
H14A C14 H14C 109.5 . . ?
H14B C14 H14C 109.4 . . ?
C30 C27 C12 59.7(11) . . ?
C30 C27 H27A 108.7 . . ?
C30 C27 H27B 109.5 . . ?
C30 C27 H27C 110.2 . . ?
C12 C27 H27A 154.1 . . ?
C12 C27 H27B 96.4 . . ?
C12 C27 H27C 60.5 . . ?
H27A C27 H27B 109.5 . . ?
H27A C27 H27C 109.5 . . ?
H27B C27 H27C 109.5 . . ?
S009 Ag S008 137.47(12) 2_656 . ?
O00C Ag S008 132.1(2) 5_666 . ?
O00C Ag S009 72.76(16) 5_666 2_656 ?
O00E Ag S008 73.18(16) . . ?
O00E Ag S009 130.3(2) . 2_656 ?
O00E Ag O00C 61.4(2) . 5_666 ?
O8 Ag S008 140.0(4) 2_656 . ?
O8 Ag S009 70.9(4) 2_656 2_656 ?
O8 Ag O00C 75.5(4) 2_656 5_666 ?
O8 Ag O00E 112.3(4) 2_656 . ?
O3 Ag S008 21.4(14) . . ?
O3 Ag S009 118.5(12) . 2_656 ?
O3 Ag O00C 125.7(17) . 5_666 ?
O3 Ag O00E 78.0(13) . . ?
O3 Ag O8 157.8(17) . 2_656 ?
O4 Ag S008 113.4(13) . . ?
O4 Ag S009 24.7(14) . 2_656 ?
O4 Ag O00C 85.7(13) . 5_666 ?
O4 Ag O00E 128.3(14) . . ?
O4 Ag O8 94.3(15) . 2_656 ?
O4 Ag O3 93.8(18) . . ?
O00F Ti2 O00C 87.1(3) . . ?
O00F Ti2 O8 84.3(5) . . ?
O8 Ti2 O00C 95.5(5) . . ?
S008 O3 O4 165(2) . . ?
Ag O3 S008 141(2) . . ?
Ag O3 O4 42.0(12) . . ?
S009 O4 O3 178(2) 2_656 . ?
Ag O4 S009 137(2) . 2_656 ?
Ag O4 O3 44.2(15) . . ?

loop_
_geom_bond_atom_site_label_1
_geom_bond_atom_site_label_2
_geom_bond_distance
_geom_bond_site_symmetry_2
_geom_bond_publ_flag
Ag01 S005 2.454(3) 2_656 ?
Ag01 S005 2.454(3) . ?
Ti03 O00A 1.897(5) . ?
Ti03 O00A 1.897(5) 6_575 ?
Ti03 O00D 1.918(5) 6_575 ?
Ti03 O00D 1.918(5) . ?
Ti03 O00I 1.7631(18) . ?
Ti03 O2 2.18(3) . ?
Ti03 O1 2.129(18) . ?
S004 C00K 1.790(7) 6_575 ?
S004 C00K 1.790(7) . ?
S004 O2 1.61(3) . ?
S005 C00H 1.780(8) . ?
S005 C00N 1.794(9) 2_656 ?
S006 C00Q 1.770(9) . ?
S006 C00Q 1.770(8) 6_575 ?
S006 O1 1.640(18) . ?
O00A C00B 1.314(8) . ?
O00D C00P 1.306(8) . ?
C00B C00H 1.422(10) . ?
C00B C00K 1.389(10) . ?
C00H C00L 1.387(12) . ?
C00K C00T 1.387(11) . ?
C00L H00L 0.9500 . ?
C00L C00S 1.387(13) . ?
C00N C00P 1.385(11) . ?
C00N C011 1.418(11) . ?
C00P C00Q 1.386(11) . ?
C00Q C00W 1.393(11) . ?
C00S C00T 1.390(12) . ?
C00S C24 1.535(13) . ?
C00T H00T 0.9500 . ?
C00W H00W 0.9500 . ?
C00W C012 1.398(13) . ?
C011 H011 0.9500 . ?
C011 C012 1.368(13) . ?
C012 C26 1.522(12) . ?
C24 C15 1.46(3) . ?
C24 C18 1.55(3) . ?
C24 C28 1.58(2) . ?
C24 C13 1.46(3) . ?
C24 C16 1.48(2) . ?
C24 C29 1.58(2) . ?
C26 C17 1.48(2) . ?
C26 C22 1.54(2) . ?
C26 C25 1.47(2) . ?
C26 C11 1.47(2) . ?
C26 C21 1.50(2) . ?
C26 C23 1.52(2) . ?
C15 H15A 0.9603 . ?
C15 H15B 0.9602 . ?
C15 H15C 0.9600 . ?
C17 H17A 0.9600 . ?
C17 H17B 0.9599 . ?
C17 H17C 0.9603 . ?
C18 H18A 0.9601 . ?
C18 H18B 0.9600 . ?
C18 H18C 0.9598 . ?
C22 H22A 0.9602 . ?
C22 H22B 0.9601 . ?
C22 H22C 0.9599 . ?
C25 H25A 0.9600 . ?
C25 H25B 0.9596 . ?
C25 H25C 0.9601 . ?
C28 H28A 0.9601 . ?
C28 H28B 0.9599 . ?
C28 H28C 0.9603 . ?
C11 H11A 0.9597 . ?
C11 H11B 0.9602 . ?
C11 H11C 0.9601 . ?
C13 H13A 0.9599 . ?
C13 H13B 0.9599 . ?
C13 H13C 0.9602 . ?
C16 H16A 0.9600 . ?
C16 H16B 0.9603 . ?
C16 H16C 0.9599 . ?
C21 H21A 0.9600 . ?
C21 H21B 0.9600 . ?
C21 H21C 0.9601 . ?
C23 H23A 0.9600 . ?
C23 H23B 0.9601 . ?
C23 H23C 0.9598 . ?
C29 H29A 0.9599 . ?
C29 H29B 0.9600 . ?
C29 H29C 0.9600 . ?
S008 C00M 1.766(8) . ?
S008 C8 1.776(10) . ?
S008 Ag 2.580(3) . ?
S008 O3 1.51(3) . ?
S009 C36 1.770(11) . ?
S009 C10 1.770(9) . ?
S009 Ag 2.550(3) 2_656 ?
S009 O4 1.56(3) 2_656 ?
O00C C00O 1.247(12) . ?
O00C Ag 2.510(4) 5_666 ?
O00C Ag 2.510(4) 2_656 ?
O00C Ti2 2.019(7) . ?
O00E C00G 1.329(12) . ?
O00E Ag 2.490(4) 6_565 ?
O00E Ag 2.490(4) . ?
O00F Ti2 1.755(2) . ?
O8 C32 1.331(12) . ?
O8 Ag 2.322(17) 2_656 ?
O8 Ti2 1.982(13) . ?
C00G C00M 1.385(10) . ?
C00G C00M 1.385(10) 6_565 ?
C00M C19 1.403(11) . ?
C00O C10 1.397(10) . ?
C00O C10 1.397(10) 6_565 ?
C35 H35 0.9500 . ?
C35 C33 1.414(14) . ?
C35 C36 1.409(11) . ?
C33 C00X 1.525(11) . ?
C33 C34 1.380(13) . ?
C00X C01A 1.526(15) . ?
C00X C015 1.541(14) . ?
C00X C019 1.489(16) . ?
C36 C32 1.354(15) . ?
C34 H34 0.9500 . ?
C34 C8 1.396(12) . ?
C01A H01A 0.9600 . ?
C01A H01B 0.9599 . ?
C01A H01C 0.9601 . ?
C1 H1A 0.9599 . ?
C1 H1B 0.9600 . ?
C1 H1C 0.9600 . ?
C1 C2 1.57(6) . ?
C3 H3AC 0.9602 6_565 ?
C3 H3AC 0.9602 . ?
C3 H3AA 0.9598 6_565 ?
C3 H3AA 0.9599 . ?
C3 H3AB 0.9599 6_565 ?
C3 H3AB 0.9600 . ?
C3 H3BD 0.9599 . ?
C3 H3BD 0.9599 6_565 ?
C3 H3BF 0.9600 6_565 ?
C3 H3BF 0.9600 . ?
C3 H3BE 0.9600 . ?
C3 H3BE 0.9600 6_565 ?
C3 C4 1.67(4) . ?
C3 C2 1.75(6) . ?
C5 H5A 0.9596 . ?
C5 H5B 0.9601 . ?
C5 H5C 0.9599 . ?
C5 C4 1.50(2) . ?
C10 H10 1.0000 . ?
C10 C9 1.431(15) . ?
C10 C31 1.60(3) . ?
C8 C32 1.408(15) . ?
C32 O7 1.46(2) . ?
C015 H01D 0.9599 . ?
C015 H01E 0.9599 . ?
C015 H01F 0.9602 . ?
C019 H01G 0.9600 . ?
C019 H01H 0.9600 . ?
C019 H01I 0.9598 . ?
C19 H19 0.9500 . ?
C19 C20 1.380(11) . ?
C20 C30 1.577(18) . ?
C30 H30 1.0000 . ?
C30 C12 1.51(3) . ?
C30 C12 1.51(3) 6_565 ?
C30 C14 1.66(2) . ?
C30 C27 1.456(10) . ?
C4 C6 1.50(3) . ?
C6 C9 1.390(16) 6_565 ?
C6 C9 1.390(16) . ?
C9 H9 0.9500 . ?
C12 H12A 0.9598 . ?
C12 H12B 0.9596 . ?
C12 H12C 0.9601 . ?
C12 C14 1.04(4) . ?
C12 C27 1.58(4) . ?
C31 H31 0.9500 . ?
C31 C7 1.37(3) . ?
C7 C2 1.56(6) . ?
C14 H14A 0.9601 . ?
C14 H14B 0.9600 . ?
C14 H14C 0.9602 . ?
C27 H27A 0.9599 . ?
C27 H27B 0.9598 . ?
C27 H27C 0.9600 . ?
Ag O3 1.23(3) . ?
Ag O4 1.17(3) . ?
O3 O4 1.75(4) . ?

loop_
_geom_torsion_atom_site_label_1
_geom_torsion_atom_site_label_2
_geom_torsion_atom_site_label_3
_geom_torsion_atom_site_label_4
_geom_torsion
_geom_torsion_site_symmetry_1
_geom_torsion_site_symmetry_2
_geom_torsion_site_symmetry_3
_geom_torsion_site_symmetry_4
_geom_torsion_publ_flag
Ag01 S005 C00H C00B -12.7(7) . . . . ?
Ag01 S005 C00H C00L 164.2(6) . . . . ?
Ti03 O00A C00B C00H -154.3(10) . . . . ?
Ti03 O00A C00B C00K 25.8(16) . . . . ?
Ti03 O00D C00P C00N 154.0(10) . . . . ?
Ti03 O00D C00P C00Q -27.6(18) . . . . ?
S004 C00K C00T C00S -176.0(7) . . . . ?
S005 C00H C00L C00S 178.1(8) . . . . ?
S005 C00N C00P O00D 0.3(11) 2_656 . . . ?
S005 C00N C00P C00Q -178.2(6) 2_656 . . . ?
S005 C00N C011 C012 178.5(7) 2_656 . . . ?
S006 C00Q C00W C012 177.1(7) . . . . ?
O00A Ti03 O00A C00B 29.3(14) 6_575 . . . ?
O00A C00B C00H S005 -0.7(10) . . . . ?
O00A C00B C00H C00L -177.5(8) . . . . ?
O00A C00B C00K S004 -3.0(10) . . . . ?
O00A C00B C00K C00T 178.8(8) . . . . ?
O00D Ti03 O00A C00B -148.8(12) . . . . ?
O00D C00P C00Q S006 4.0(11) . . . . ?
O00D C00P C00Q C00W -177.3(8) . . . . ?
O00I Ti03 O00A C00B 120.8(12) . . . . ?
C00B C00H C00L C00S -5.0(14) . . . . ?
C00B C00K C00T C00S 2.2(13) . . . . ?
C00H C00B C00K S004 177.1(5) . . . . ?
C00H C00B C00K C00T -1.1(11) . . . . ?
C00H C00L C00S C00T 5.9(15) . . . . ?
C00H C00L C00S C24 -177.8(11) . . . . ?
C00K S004 C00K C00B -87.9(7) 6_575 . . . ?
C00K S004 C00K C00T 90.4(7) 6_575 . . . ?
C00K S004 O2 Ti03 -51.8(3) . . . . ?
C00K S004 O2 Ti03 51.7(3) 6_575 . . . ?
C00K C00B C00H S005 179.1(5) . . . . ?
C00K C00B C00H C00L 2.4(11) . . . . ?
C00L C00S C00T C00K -4.5(14) . . . . ?
C00L C00S C24 C15 13(3) . . . . ?
C00L C00S C24 C18 -106(2) . . . . ?
C00L C00S C24 C28 144(2) . . . . ?
C00L C00S C24 C13 60(2) . . . . ?
C00L C00S C24 C16 -62(2) . . . . ?
C00L C00S C24 C29 -172(2) . . . . ?
C00N S005 C00H C00B 97.8(7) 2_656 . . . ?
C00N S005 C00H C00L -85.3(7) 2_656 . . . ?
C00N C00P C00Q S006 -177.6(6) . . . . ?
C00N C00P C00Q C00W 1.1(12) . . . . ?
C00N C011 C012 C00W -1.2(14) . . . . ?
C00N C011 C012 C26 -179.3(10) . . . . ?
C00P C00N C011 C012 0.8(13) . . . . ?
C00P C00Q C00W C012 -1.6(14) . . . . ?
C00Q S006 C00Q C00P 88.9(7) 6_575 . . . ?
C00Q S006 C00Q C00W -89.8(7) 6_575 . . . ?
C00Q S006 O1 Ti03 51.4(3) . . . . ?
C00Q S006 O1 Ti03 -51.4(3) 6_575 . . . ?
C00Q C00W C012 C011 1.6(14) . . . . ?
C00Q C00W C012 C26 179.7(10) . . . . ?
C00T C00S C24 C15 -171(2) . . . . ?
C00T C00S C24 C18 70(2) . . . . ?
C00T C00S C24 C28 -40(3) . . . . ?
C00T C00S C24 C13 -124.0(19) . . . . ?
C00T C00S C24 C16 114(2) . . . . ?
C00T C00S C24 C29 4(3) . . . . ?
C00W C012 C26 C17 -118(2) . . . . ?
C00W C012 C26 C22 2(3) . . . . ?
C00W C012 C26 C25 118(2) . . . . ?
C00W C012 C26 C11 175.9(18) . . . . ?
C00W C012 C26 C21 -66.8(19) . . . . ?
C00W C012 C26 C23 49(2) . . . . ?
C011 C00N C00P O00D 177.8(8) . . . . ?
C011 C00N C00P C00Q -0.7(11) . . . . ?
C011 C012 C26 C17 60(2) . . . . ?
C011 C012 C26 C22 -180(2) . . . . ?
C011 C012 C26 C25 -64(3) . . . . ?
C011 C012 C26 C11 -6(2) . . . . ?
C011 C012 C26 C21 111.2(17) . . . . ?
C011 C012 C26 C23 -133.4(18) . . . . ?
C24 C00S C00T C00K 179.4(11) . . . . ?
O2 Ti03 O00A C00B -40.4(13) . . . . ?
O2 S004 C00K C00B 18.1(9) . . . . ?
O2 S004 C00K C00T -163.6(9) . . . . ?
O1 Ti03 O00A C00B -77.5(13) . . . . ?
O1 S006 C00Q C00P -17.8(9) . . . . ?
O1 S006 C00Q C00W 163.4(8) . . . . ?
S008 C00M C19 C20 178.8(11) . . . . ?
S008 C8 C32 O8 -0.8(14) . . . . ?
S008 C8 C32 C36 174.8(7) . . . . ?
S008 C8 C32 O7 -16.1(16) . . . . ?
S008 Ag O3 O4 -157(4) . . . . ?
S008 Ag O4 S009 -169(2) . . . 2_656 ?
S008 Ag O4 O3 8.9(17) . . . . ?
S008 O3 O4 Ag -111(9) . . . . ?
S009 C36 C32 O8 -0.4(13) . . . . ?
S009 C36 C32 C8 -176.5(6) . . . . ?
S009 C36 C32 O7 21(3) . . . . ?
S009 C10 C9 C6 171.3(18) . . . . ?
S009 C10 C31 C7 -175(3) . . . . ?
S009 Ag O3 S008 156(3) 2_656 . . . ?
S009 Ag O3 O4 -1.1(15) 2_656 . . . ?
S009 Ag O4 O3 178(3) 2_656 . . . ?
O00C C00O C10 S009 -0.7(18) . . . . ?
O00C C00O C10 C9 159.9(13) . . . . ?
O00C C00O C10 C31 -138.8(17) . . . . ?
O00C Ag O3 S008 -116(4) 5_666 . . . ?
O00C Ag O3 O4 87.4(16) 5_666 . . . ?
O00C Ag O4 S009 57(3) 5_666 . . 2_656 ?
O00C Ag O4 O3 -125.5(17) 5_666 . . . ?
O00E C00G C00M S008 -2.7(13) . . . . ?
O00E C00G C00M C19 177.8(9) . . . . ?
O00E Ag O3 S008 -75(4) . . . . ?
O00E Ag O3 O4 128.4(14) . . . . ?
O00E Ag O4 S009 105(3) . . . 2_656 ?
O00E Ag O4 O3 -78(2) . . . . ?
O8 Ag O3 S008 46(6) 2_656 . . . ?
O8 Ag O3 O4 -111(3) 2_656 . . . ?
O8 Ag O4 S009 -18(3) 2_656 . . 2_656 ?
O8 Ag O4 O3 159.4(17) 2_656 . . . ?
C00G C00M C19 C20 -1.7(17) . . . . ?
C00M S008 C8 C34 94.8(7) . . . . ?
C00M S008 C8 C32 -83.3(8) . . . . ?
C00M S008 O3 Ag 84(4) . . . . ?
C00M S008 O3 O4 178(9) . . . . ?
C00M C00G C00M S008 178.2(4) 6_565 . . . ?
C00M C00G C00M C19 -1.3(16) 6_565 . . . ?
C00M C19 C20 C19 5(2) . . . 6_565 ?
C00M C19 C20 C30 178.4(13) . . . . ?
C00O C10 C9 C6 10(3) . . . . ?
C00O C10 C31 C7 -33(4) . . . . ?
C35 C33 C00X C01A -120.0(10) . . . . ?
C35 C33 C00X C015 122.3(10) . . . . ?
C35 C33 C00X C019 3.0(13) . . . . ?
C35 C33 C34 C8 -1.2(13) . . . . ?
C35 C36 C32 O8 179.5(9) . . . . ?
C35 C36 C32 C8 3.4(13) . . . . ?
C35 C36 C32 O7 -159(3) . . . . ?
C33 C35 C36 S009 177.4(7) . . . . ?
C33 C35 C36 C32 -2.5(13) . . . . ?
C33 C34 C8 S008 -175.9(7) . . . . ?
C33 C34 C8 C32 2.2(13) . . . . ?
C00X C33 C34 C8 179.0(8) . . . . ?
C36 S009 C10 C00O -99.2(11) . . . . ?
C36 S009 C10 C9 99.4(11) . . . . ?
C36 S009 C10 C31 38.3(15) . . . . ?
C36 C35 C33 C00X -179.0(8) . . . . ?
C36 C35 C33 C34 1.3(12) . . . . ?
C34 C33 C00X C01A 59.8(12) . . . . ?
C34 C33 C00X C015 -57.9(12) . . . . ?
C34 C33 C00X C019 -177.2(10) . . . . ?
C34 C8 C32 O8 -178.8(10) . . . . ?
C34 C8 C32 C36 -3.2(13) . . . . ?
C34 C8 C32 O7 165.8(16) . . . . ?
C3 C4 C6 C9 88(2) . . . 6_565 ?
C3 C4 C6 C9 -88(2) . . . . ?
C5 C4 C6 C9 -161(2) . . . 6_565 ?
C5 C4 C6 C9 24(4) . . . . ?
C5 C4 C6 C9 161(2) 6_565 . . . ?
C5 C4 C6 C9 -24(4) 6_565 . . 6_565 ?
C10 S009 C36 C35 -94.8(7) . . . . ?
C10 S009 C36 C32 85.0(8) . . . . ?
C10 C00O C10 S009 -175.9(5) 6_565 . . . ?
C10 C00O C10 C9 -15(2) 6_565 . . . ?
C10 C00O C10 C31 46(2) 6_565 . . . ?
C10 C31 C7 C31 20(7) . . . 6_565 ?
C10 C31 C7 C2 -171(4) . . . . ?
C8 S008 C00M C00G 103.7(8) . . . . ?
C8 S008 C00M C19 -76.9(8) . . . . ?
C8 S008 O3 Ag -28(4) . . . . ?
C8 S008 O3 O4 66(9) . . . . ?
C19 C20 C30 C12 -19(3) 6_565 . . 6_565 ?
C19 C20 C30 C12 -167(2) 6_565 . . . ?
C19 C20 C30 C12 19(3) . . . . ?
C19 C20 C30 C12 167(2) . . . 6_565 ?
C19 C20 C30 C14 58(2) . . . . ?
C19 C20 C30 C14 -127.9(17) 6_565 . . . ?
C19 C20 C30 C27 -50(2) . . . . ?
C19 C20 C30 C27 124.1(17) 6_565 . . . ?
C20 C30 C12 C14 89(3) . . . . ?
C20 C30 C12 C27 -105.5(18) . . . . ?
C20 C30 C14 C12 -103(2) . . . . ?
C20 C30 C27 C12 100.9(15) . . . . ?
C4 C6 C9 C10 172(2) . . . . ?
C9 C6 C9 C10 -3(4) 6_565 . . . ?
C12 C30 C12 C14 -49(4) 6_565 . . . ?
C12 C30 C12 C27 116(3) 6_565 . . . ?
C12 C30 C14 C12 144(3) 6_565 . . . ?
C12 C30 C27 C12 -124(3) 6_565 . . . ?
C31 C7 C2 C1 -37(7) . . . . ?
C31 C7 C2 C1 130(4) 6_565 . . . ?
C31 C7 C2 C1 -130(4) . . . 6_565 ?
C31 C7 C2 C1 37(7) 6_565 . . 6_565 ?
C31 C7 C2 C3 -96(5) 6_565 . . . ?
C31 C7 C2 C3 96(5) . . . . ?
C14 C30 C12 C27 166(3) . . . . ?
C14 C30 C27 C12 -8.9(18) . . . . ?
C14 C12 C27 C30 19(4) . . . . ?
C27 C30 C12 C14 -166(3) . . . . ?
C27 C30 C14 C12 13(3) . . . . ?
C27 C12 C14 C30 -16(3) . . . . ?
Ag S008 C00M C00G 1.4(8) . . . . ?
Ag S008 C00M C19 -179.2(7) . . . . ?
Ag S008 C8 C34 -159.6(6) . . . . ?
Ag S008 C8 C32 22.3(8) . . . . ?
Ag S008 O3 O4 93(11) . . . . ?
Ag S009 C36 C35 159.2(6) 2_656 . . . ?
Ag S009 C36 C32 -20.9(8) 2_656 . . . ?
Ag S009 C10 C00O 4.3(11) 2_656 . . . ?
Ag S009 C10 C9 -157.1(10) 2_656 . . . ?
Ag O00C C00O C10 171.0(9) 2_656 . . 6_565 ?
Ag O00C C00O C10 4.0(17) 5_666 . . 6_565 ?
Ag O00C C00O C10 -171.0(9) 5_666 . . . ?
Ag O00C C00O C10 -4.0(17) 2_656 . . . ?
Ag O00E C00G C00M 178.3(7) 6_565 . . . ?
Ag O00E C00G C00M 2.6(13) . . . . ?
Ag O00E C00G C00M -2.6(13) 6_565 . . 6_565 ?
Ag O00E C00G C00M -178.3(7) . . . 6_565 ?
Ag O8 C32 C36 28.2(14) 2_656 . . . ?
Ag O8 C32 C8 -156.2(9) 2_656 . . . ?
Ti2 O00C C00O C10 25(2) . . . . ?
Ti2 O00C C00O C10 -160.3(10) . . . 6_565 ?
Ti2 O8 C32 C36 9(3) . . . . ?
Ti2 O8 C32 C8 -175.7(15) . . . . ?
O3 S008 C00M C00G -16.3(15) . . . . ?
O3 S008 C00M C19 163.2(14) . . . . ?
O3 S008 C8 C34 -151.6(13) . . . . ?
O3 S008 C8 C32 30.3(14) . . . . ?
O3 Ag O4 S009 -178(3) . . . 2_656 ?
O4 S009 C36 C35 146.2(12) 2_656 . . . ?
O4 S009 C36 C32 -34.0(14) 2_656 . . . ?
O4 S009 C10 C00O 21.9(15) 2_656 . . . ?
O4 S009 C10 C9 -139.5(14) 2_656 . . . ?
O4 Ag O3 S008 157(4) . . . . ?

loop_
_smtbx_masks_void_nr
_smtbx_masks_void_average_x
_smtbx_masks_void_average_y
_smtbx_masks_void_average_z
_smtbx_masks_void_volume
_smtbx_masks_void_count_electrons
_smtbx_masks_void_content
1 0.000 0.000 0.500 12.4 1.5 '2 CH3CN'
2 0.103 0.000 0.377 13.3 0.0 ?
3 0.245 0.000 0.767 281.3 50.4 ?
4 0.255 0.500 0.733 281.3 51.5 ?
5 0.210 0.000 0.102 15.6 2.0 ?
6 0.290 0.500 0.398 15.6 2.1 ?
7 0.397 0.500 0.123 13.3 0.0 ?
8 0.500 0.500 0.000 12.4 1.5 '2 CH3CN'
9 0.603 0.500 0.877 13.3 0.0 ?
10 0.745 0.500 0.267 281.3 50.4 ?
11 0.755 0.000 0.233 281.3 51.5 ?
12 0.710 0.500 0.602 15.6 2.0 ?
13 0.790 0.000 0.898 15.6 2.1 ?
14 0.897 0.000 0.623 13.3 0.0 ?
